data_7102814
loop_
_publ_author_name
'Han, Ying-Feng'
'Lin, Yue-Jian'
'Weng, Lin-Hong'
'Berke, Heinz'
'Jin, Guo-Xin'

_publ_section_title
;
 Stepwise formation of "organometallic boxes" with half-sandwich
 Ir, Rh and Ru fragments
;
_journal_coden_ASTM CHCOFS
_journal_issue 3
_journal_name_full
;
 Chemical Communications (Cambridge, United Kingdom)
;
_journal_page_first 350
_journal_page_last 352
_journal_paper_doi 10.1039/b711809k
_journal_year 2008
_chemical_formula_sum 'C26 H34 Cl4 F6 O10 Rh2 S2'
_chemical_formula_weight 1032.27
_space_group_IT_number 14
_symmetry_cell_setting monoclinic
_symmetry_space_group_name_Hall '-P 2yn'
_symmetry_space_group_name_H-M 'P 1 21/n 1'
_atom_sites_solution_hydrogens geom
_atom_sites_solution_primary direct
_atom_sites_solution_secondary difmap
_audit_creation_method SHELXL-97
_cell_angle_alpha 90.00
_cell_angle_beta 108.711(16)
_cell_angle_gamma 90.00
_cell_formula_units_Z 2
_cell_length_a 14.50(2)
_cell_length_b 9.437(14)
_cell_length_c 14.50(2)
_cell_measurement_reflns_used 738
_cell_measurement_temperature 293(2)
_cell_measurement_theta_max 26.254
_cell_measurement_theta_min 2.618
_cell_volume 1880(5)
_computing_cell_refinement 'Bruker SMART'
_computing_data_collection 'Bruker SMART'
_computing_data_reduction 'Bruker SHELXTL'
_computing_molecular_graphics 'Bruker SHELXTL'
_computing_publication_material 'Bruker SHELXTL'
_computing_structure_refinement 'SHELXL-97 (Sheldrick, 1997)'
_computing_structure_solution 'SHELXS-97 (Sheldrick, 1990)'
_diffrn_ambient_temperature 293(2)
_diffrn_measured_fraction_theta_full 0.953
_diffrn_measured_fraction_theta_max 0.953
_diffrn_measurement_device_type 'CCD area detector'
_diffrn_measurement_method 'phi and omega scans'
_diffrn_radiation_monochromator graphite
_diffrn_radiation_source 'fine-focus sealed tube'
_diffrn_radiation_type MoK\a
_diffrn_radiation_wavelength 0.71073
_diffrn_reflns_av_R_equivalents 0.1539
_diffrn_reflns_av_sigmaI/netI 0.1530
_diffrn_reflns_limit_h_max 18
_diffrn_reflns_limit_h_min -15
_diffrn_reflns_limit_k_max 11
_diffrn_reflns_limit_k_min -12
_diffrn_reflns_limit_l_max 18
_diffrn_reflns_limit_l_min -17
_diffrn_reflns_number 7714
_diffrn_reflns_theta_full 27.41
_diffrn_reflns_theta_max 27.41
_diffrn_reflns_theta_min 1.73
_diffrn_standards_decay_% 26.16
_exptl_absorpt_coefficient_mu 1.352
_exptl_absorpt_correction_T_max 0.7929
_exptl_absorpt_correction_T_min 0.7287
_exptl_absorpt_correction_type multi-scan
_exptl_absorpt_process_details sadabs
_exptl_crystal_colour orange
_exptl_crystal_density_diffrn 1.823
_exptl_crystal_density_method 'not measured'
_exptl_crystal_F_000 1028
_exptl_crystal_size_max 0.25
_exptl_crystal_size_mid 0.20
_exptl_crystal_size_min 0.18
_refine_diff_density_max 0.906
_refine_diff_density_min -1.239
_refine_diff_density_rms 0.250
_refine_ls_extinction_method none
_refine_ls_goodness_of_fit_ref 0.935
_refine_ls_hydrogen_treatment constr
_refine_ls_matrix_type full
_refine_ls_number_parameters 231
_refine_ls_number_reflns 4082
_refine_ls_number_restraints 0
_refine_ls_restrained_S_all 0.935
_refine_ls_R_factor_all 0.1069
_refine_ls_R_factor_gt 0.0738
_refine_ls_shift/su_max 0.085
_refine_ls_shift/su_mean 0.009
_refine_ls_structure_factor_coef Fsqd
_refine_ls_weighting_details 'calc w=1/[\s^2^(Fo^2^)+(0.0941P)^2^+0.0000P] where P=(Fo^2^+2Fc^2^)/3'
_refine_ls_weighting_scheme calc
_refine_ls_wR_factor_gt 0.1721
_refine_ls_wR_factor_ref 0.1864
_reflns_number_gt 2551
_reflns_number_total 4082
_reflns_threshold_expression >2sigma(I)
_cod_data_source_file b711809k.txt
_cod_data_source_block f70108d
_cod_depositor_comments
;
The following automatic conversions were performed:
'_symmetry_cell_setting' value 'Monoclinic' changed to 'monoclinic'
according to '/home/saulius/struct/CIF-dictionaries/cif_core.dic'
dictionary named 'cif_core.dic' version 2.4.1 from 2010-06-29.

Automatic conversion script
Id: cif_fix_enum 1527 2010-12-29 10:47:43Z saulius 
;
_cod_original_sg_symbol_H-M P2(1)/n
_cod_database_code 7102814

loop_
_symmetry_equiv_pos_as_xyz
'x, y, z'
'-x+1/2, y+1/2, -z+1/2'
'-x, -y, -z'
'x-1/2, -y-1/2, z-1/2'

loop_
_atom_site_label
_atom_site_type_symbol
_atom_site_fract_x
_atom_site_fract_y
_atom_site_fract_z
_atom_site_U_iso_or_equiv
_atom_site_adp_type
_atom_site_occupancy
_atom_site_symmetry_multiplicity
_atom_site_calc_flag
_atom_site_refinement_flags
_atom_site_disorder_assembly
_atom_site_disorder_group
Rh1 Rh 0.68192(4) 0.87850(5) 0.53069(3) 0.0333(2) Uani 1 1 d . . .
S1 S 0.71469(16) 1.2316(2) 0.52979(15) 0.0469(5) Uani 1 1 d . . .
O1 O 0.5573(4) 0.9539(5) 0.4166(3) 0.0388(11) Uani 1 1 d . . .
O2 O 0.5875(4) 0.9483(5) 0.6078(3) 0.0406(11) Uani 1 1 d . . .
O3 O 0.7447(4) 1.0893(5) 0.5623(4) 0.0515(14) Uani 1 1 d . . .
O4 O 0.7614(5) 1.3354(7) 0.5997(5) 0.0702(18) Uani 1 1 d . . .
O5 O 0.6122(4) 1.2492(6) 0.4843(5) 0.0642(17) Uani 1 1 d . . .
Cl1 Cl 1.0390(4) 0.4614(4) 0.6425(3) 0.1222(13) Uani 1 1 d . . .
Cl2 Cl 1.0211(3) 0.1753(4) 0.7036(2) 0.0939(9) Uani 1 1 d . . .
F1 F 0.7319(6) 1.1603(8) 0.3648(5) 0.096(2) Uani 1 1 d . . .
F2 F 0.8632(5) 1.2410(8) 0.4666(5) 0.094(2) Uani 1 1 d . . .
F3 F 0.7455(7) 1.3809(8) 0.3928(6) 0.114(3) Uani 1 1 d . . .
C1 C 0.5088(6) 0.9985(7) 0.5559(5) 0.0358(15) Uani 1 1 d . . .
C2 C 0.7661(7) 1.2560(11) 0.4343(7) 0.062(2) Uani 1 1 d . . .
C3 C 0.7061(7) 0.6716(7) 0.5903(5) 0.0453(19) Uani 1 1 d . . .
C4 C 0.6676(6) 0.6662(7) 0.4871(6) 0.0440(18) Uani 1 1 d . . .
C5 C 0.7365(6) 0.7358(8) 0.4497(5) 0.0427(17) Uani 1 1 d . . .
C6 C 0.8143(6) 0.7831(8) 0.5273(5) 0.0449(17) Uani 1 1 d . . .
C7 C 0.7961(6) 0.7468(8) 0.6157(5) 0.0455(18) Uani 1 1 d . . .
C8 C 0.6589(9) 0.6178(9) 0.6576(7) 0.072(3) Uani 1 1 d . . .
H8A H 0.5951 0.6586 0.6424 0.107 Uiso 1 1 calc R . .
H8B H 0.6968 0.6428 0.7229 0.107 Uiso 1 1 calc R . .
H8C H 0.6535 0.5166 0.6520 0.107 Uiso 1 1 calc R . .
C9 C 0.5719(7) 0.6001(9) 0.4286(7) 0.057(2) Uani 1 1 d . . .
H9A H 0.5828 0.5040 0.4128 0.086 Uiso 1 1 calc R . .
H9B H 0.5441 0.6529 0.3696 0.086 Uiso 1 1 calc R . .
H9C H 0.5281 0.6012 0.4660 0.086 Uiso 1 1 calc R . .
C10 C 0.7187(8) 0.7521(11) 0.3418(5) 0.068(3) Uani 1 1 d . . .
H10A H 0.7647 0.8182 0.3314 0.102 Uiso 1 1 calc R . .
H10B H 0.6539 0.7866 0.3109 0.102 Uiso 1 1 calc R . .
H10C H 0.7263 0.6620 0.3145 0.102 Uiso 1 1 calc R . .
C11 C 0.9007(7) 0.8629(11) 0.5207(8) 0.068(3) Uani 1 1 d . . .
H11A H 0.9560 0.8008 0.5359 0.102 Uiso 1 1 calc R . .
H11B H 0.9144 0.9403 0.5660 0.102 Uiso 1 1 calc R . .
H11C H 0.8874 0.8991 0.4558 0.102 Uiso 1 1 calc R . .
C12 C 0.8633(7) 0.7732(11) 0.7145(6) 0.073(3) Uani 1 1 d . . .
H12A H 0.8266 0.7893 0.7581 0.109 Uiso 1 1 calc R . .
H12B H 0.9023 0.8551 0.7138 0.109 Uiso 1 1 calc R . .
H12C H 0.9048 0.6924 0.7361 0.109 Uiso 1 1 calc R . .
C13 C 0.9990(10) 0.3533(14) 0.7181(9) 0.091(4) Uani 1 1 d . . .
H13A H 0.9297 0.3673 0.7044 0.109 Uiso 1 1 calc R . .
H13B H 1.0315 0.3804 0.7852 0.109 Uiso 1 1 calc R . .

loop_
_atom_site_aniso_label
_atom_site_aniso_U_11
_atom_site_aniso_U_22
_atom_site_aniso_U_33
_atom_site_aniso_U_23
_atom_site_aniso_U_13
_atom_site_aniso_U_12
Rh1 0.0333(3) 0.0309(3) 0.0366(3) 0.0022(2) 0.0126(2) 0.0049(2)
S1 0.0473(12) 0.0324(9) 0.0633(11) 0.0011(8) 0.0208(9) 0.0005(8)
O1 0.038(3) 0.043(3) 0.037(2) 0.0053(19) 0.015(2) 0.010(2)
O2 0.041(3) 0.048(3) 0.031(2) 0.0054(19) 0.009(2) 0.013(2)
O3 0.046(3) 0.035(3) 0.069(3) 0.006(2) 0.013(3) -0.002(2)
O4 0.083(5) 0.046(3) 0.083(4) -0.016(3) 0.028(4) -0.005(3)
O5 0.046(4) 0.048(4) 0.096(4) 0.017(3) 0.020(3) 0.007(3)
Cl1 0.145(3) 0.105(3) 0.136(3) -0.007(2) 0.072(3) -0.015(3)
Cl2 0.101(2) 0.108(2) 0.0809(18) -0.0129(16) 0.0412(17) -0.0166(19)
F1 0.107(6) 0.112(5) 0.073(4) -0.015(4) 0.034(4) 0.002(4)
F2 0.062(4) 0.124(6) 0.110(5) 0.025(4) 0.048(4) 0.006(4)
F3 0.132(7) 0.105(6) 0.126(6) 0.058(4) 0.070(5) 0.012(5)
C1 0.042(4) 0.035(3) 0.036(3) -0.002(3) 0.021(3) -0.006(3)
C2 0.051(6) 0.068(6) 0.067(5) 0.018(5) 0.018(4) -0.003(5)
C3 0.068(6) 0.024(3) 0.045(4) 0.002(3) 0.019(4) 0.012(3)
C4 0.042(5) 0.028(3) 0.057(4) -0.002(3) 0.009(3) 0.010(3)
C5 0.049(5) 0.042(4) 0.041(4) -0.001(3) 0.019(3) 0.004(3)
C6 0.040(4) 0.041(4) 0.055(4) -0.003(3) 0.018(4) 0.012(3)
C7 0.041(4) 0.047(4) 0.039(4) -0.007(3) -0.001(3) 0.014(3)
C8 0.114(9) 0.042(4) 0.070(6) 0.010(4) 0.046(6) 0.006(5)
C9 0.049(5) 0.046(5) 0.072(5) -0.010(4) 0.011(4) -0.006(4)
C10 0.091(8) 0.077(6) 0.042(4) -0.002(4) 0.030(5) 0.005(6)
C11 0.046(5) 0.072(6) 0.095(7) -0.020(5) 0.036(5) -0.001(5)
C12 0.071(7) 0.072(6) 0.054(5) -0.009(4) -0.008(5) 0.023(5)
C13 0.077(8) 0.125(10) 0.086(7) -0.044(7) 0.046(6) -0.019(7)

loop_
_atom_type_symbol
_atom_type_description
_atom_type_scat_dispersion_real
_atom_type_scat_dispersion_imag
_atom_type_scat_source
C C 0.0033 0.0016 'International Tables Vol C Tables 4.2.6.8 and 6.1.1.4'
H H 0.0000 0.0000 'International Tables Vol C Tables 4.2.6.8 and 6.1.1.4'
O O 0.0106 0.0060 'International Tables Vol C Tables 4.2.6.8 and 6.1.1.4'
S S 0.1246 0.1234 'International Tables Vol C Tables 4.2.6.8 and 6.1.1.4'
F F 0.0171 0.0103 'International Tables Vol C Tables 4.2.6.8 and 6.1.1.4'
Cl Cl 0.1484 0.1585 'International Tables Vol C Tables 4.2.6.8 and 6.1.1.4'
Rh Rh -1.1178 0.9187 'International Tables Vol C Tables 4.2.6.8 and 6.1.1.4'

loop_
_geom_angle_atom_site_label_1
_geom_angle_atom_site_label_2
_geom_angle_atom_site_label_3
_geom_angle
_geom_angle_site_symmetry_1
_geom_angle_site_symmetry_3
_geom_angle_publ_flag
C4 Rh1 C5 40.1(3) . . ?
C4 Rh1 C3 39.5(3) . . ?
C5 Rh1 C3 66.1(3) . . ?
C4 Rh1 C7 66.3(3) . . ?
C5 Rh1 C7 65.5(3) . . ?
C3 Rh1 C7 39.4(3) . . ?
C4 Rh1 O2 115.9(3) . . ?
C5 Rh1 O2 155.8(3) . . ?
C3 Rh1 O2 96.9(3) . . ?
C7 Rh1 O2 112.9(3) . . ?
C4 Rh1 C6 65.9(3) . . ?
C5 Rh1 C6 38.2(3) . . ?
C3 Rh1 C6 65.7(3) . . ?
C7 Rh1 C6 39.3(3) . . ?
O2 Rh1 C6 151.2(2) . . ?
C4 Rh1 O1 96.1(3) . . ?
C5 Rh1 O1 99.0(3) . . ?
C3 Rh1 O1 127.5(3) . . ?
C7 Rh1 O1 162.1(2) . . ?
O2 Rh1 O1 77.2(2) . . ?
C6 Rh1 O1 131.6(3) . . ?
C4 Rh1 O3 159.2(3) . . ?
C5 Rh1 O3 119.8(3) . . ?
C3 Rh1 O3 138.9(3) . . ?
C7 Rh1 O3 102.5(3) . . ?
O2 Rh1 O3 84.4(2) . . ?
C6 Rh1 O3 94.1(3) . . ?
O1 Rh1 O3 93.0(2) . . ?
O4 S1 O5 116.0(4) . . ?
O4 S1 O3 112.6(4) . . ?
O5 S1 O3 114.8(4) . . ?
O4 S1 C2 104.0(5) . . ?
O5 S1 C2 105.0(4) . . ?
O3 S1 C2 102.5(4) . . ?
C1 O1 Rh1 114.9(4) 3_676 . ?
C1 O2 Rh1 114.9(4) . . ?
S1 O3 Rh1 136.0(4) . . ?
O1 C1 O2 126.9(6) 3_676 . ?
O1 C1 C1 116.4(8) 3_676 3_676 ?
O2 C1 C1 116.7(8) . 3_676 ?
F3 C2 F1 106.7(8) . . ?
F3 C2 F2 108.3(8) . . ?
F1 C2 F2 106.8(9) . . ?
F3 C2 S1 112.4(8) . . ?
F1 C2 S1 110.7(7) . . ?
F2 C2 S1 111.6(7) . . ?
C4 C3 C7 107.9(7) . . ?
C4 C3 C8 125.8(9) . . ?
C7 C3 C8 126.2(8) . . ?
C4 C3 Rh1 69.2(4) . . ?
C7 C3 Rh1 70.4(4) . . ?
C8 C3 Rh1 123.0(6) . . ?
C3 C4 C5 107.2(7) . . ?
C3 C4 C9 125.9(8) . . ?
C5 C4 C9 126.9(7) . . ?
C3 C4 Rh1 71.3(4) . . ?
C5 C4 Rh1 70.3(4) . . ?
C9 C4 Rh1 123.4(5) . . ?
C6 C5 C4 108.9(6) . . ?
C6 C5 C10 129.1(8) . . ?
C4 C5 C10 121.9(8) . . ?
C6 C5 Rh1 72.2(4) . . ?
C4 C5 Rh1 69.5(4) . . ?
C10 C5 Rh1 123.0(6) . . ?
C5 C6 C7 108.3(7) . . ?
C5 C6 C11 126.3(8) . . ?
C7 C6 C11 125.4(8) . . ?
C5 C6 Rh1 69.5(4) . . ?
C7 C6 Rh1 69.8(4) . . ?
C11 C6 Rh1 124.7(6) . . ?
C3 C7 C6 107.7(6) . . ?
C3 C7 C12 126.9(8) . . ?
C6 C7 C12 125.3(9) . . ?
C3 C7 Rh1 70.2(4) . . ?
C6 C7 Rh1 70.9(4) . . ?
C12 C7 Rh1 128.0(6) . . ?
Cl1 C13 Cl2 112.5(6) . . ?

loop_
_geom_bond_atom_site_label_1
_geom_bond_atom_site_label_2
_geom_bond_distance
_geom_bond_site_symmetry_2
_geom_bond_publ_flag
Rh1 C4 2.091(8) . ?
Rh1 C5 2.101(7) . ?
Rh1 C3 2.119(7) . ?
Rh1 C7 2.121(7) . ?
Rh1 O2 2.131(5) . ?
Rh1 C6 2.136(8) . ?
Rh1 O1 2.143(5) . ?
Rh1 O3 2.175(6) . ?
S1 O4 1.417(6) . ?
S1 O5 1.430(6) . ?
S1 O3 1.444(6) . ?
S1 C2 1.786(10) . ?
O1 C1 1.235(8) 3_676 ?
O2 C1 1.241(9) . ?
Cl1 C13 1.727(13) . ?
Cl2 C13 1.735(13) . ?
F1 C2 1.325(12) . ?
F2 C2 1.341(12) . ?
F3 C2 1.314(10) . ?
C1 O1 1.235(8) 3_676 ?
C1 C1 1.560(12) 3_676 ?
C3 C4 1.421(11) . ?
C3 C7 1.428(12) . ?
C3 C8 1.452(12) . ?
C4 C5 1.439(11) . ?
C4 C9 1.510(12) . ?
C5 C6 1.388(11) . ?
C5 C10 1.511(10) . ?
C6 C7 1.431(11) . ?
C6 C11 1.492(12) . ?
C7 C12 1.473(10) . ?
